data_7009231
loop_
_publ_author_name
'Kimblin, Clare'
'Bridgewater, Brian M.'
'Hascall, Tony'
'Parkin, Gerard'

_publ_section_title
;
 The synthesis and structural characterization of
 bis(mercaptoimidazolyl)(pyrazolyl)hydroborato and
 tris(mercaptoimidazolyl)hydroborato complexes of thallium(I) and
 thallium(III)
;
_journal_issue 8
_journal_name_full 'Journal of the Chemical Society, Dalton Transactions'
_journal_page_first 1267
_journal_paper_doi 10.1039/a909542j
_journal_year 2000
_chemical_formula_sum 'C12 H17 B N6 S2 Zn'
_chemical_formula_weight 385.62
_chemical_name_systematic
; 
 ? 
;
_space_group_IT_number 61
_symmetry_cell_setting orthorhombic
_symmetry_space_group_name_Hall '-P 2ac 2ab'
_symmetry_space_group_name_H-M 'P b c a'
_atom_sites_solution_hydrogens geom
_atom_sites_solution_primary direct
_atom_sites_solution_secondary difmap
_audit_creation_method SHELXL
_cell_angle_alpha 90.00
_cell_angle_beta 90.00
_cell_angle_gamma 90.00
_cell_formula_units_Z 8
_cell_length_a 14.6828(14)
_cell_length_b 12.1699(10)
_cell_length_c 18.895(3)
_cell_measurement_reflns_used 28
_cell_measurement_temperature 298(2)
_cell_measurement_theta_max 12.49
_cell_measurement_theta_min 5.33
_cell_volume 3376.3(7)
_computing_cell_refinement 'Siemens XSCANS'
_computing_data_collection 'Siemens XSCANS'
_computing_data_reduction 'Siemens SHELXTL'
_computing_molecular_graphics 'Siemens SHELXTL'
_computing_publication_material 'Siemens SHELXTL'
_computing_structure_refinement 'SHELXL-93 (Sheldrick, 1993)'
_computing_structure_solution 'SHELXS-86 (Sheldrick, 1990)'
_diffrn_ambient_temperature 298(2)
_diffrn_measurement_device 'Siemens P4'
_diffrn_measurement_method '\w scans'
_diffrn_radiation_monochromator graphite
_diffrn_radiation_source 'fine-focus sealed tube'
_diffrn_radiation_type MoK\a
_diffrn_radiation_wavelength 0.71073
_diffrn_reflns_av_R_equivalents 0.0000
_diffrn_reflns_av_sigmaI/netI 0.0645
_diffrn_reflns_limit_h_max 0
_diffrn_reflns_limit_h_min -17
_diffrn_reflns_limit_k_max 0
_diffrn_reflns_limit_k_min -14
_diffrn_reflns_limit_l_max 0
_diffrn_reflns_limit_l_min -22
_diffrn_reflns_number 2944
_diffrn_reflns_theta_max 25.00
_diffrn_reflns_theta_min 2.16
_diffrn_standards_interval_count 97
_diffrn_standards_number 3
_exptl_absorpt_coefficient_mu 1.705
_exptl_absorpt_correction_T_max 0.1915
_exptl_absorpt_correction_T_min 0.1649
_exptl_absorpt_correction_type empirical
_exptl_crystal_colour colorless
_exptl_crystal_density_diffrn 1.517
_exptl_crystal_description block
_exptl_crystal_F_000 1584
_exptl_crystal_size_max .3
_exptl_crystal_size_mid .6
_exptl_crystal_size_min .5
_refine_diff_density_max 0.326
_refine_diff_density_min -0.287
_refine_diff_density_rms 0.073
_refine_ls_extinction_coef 0.0014(2)
_refine_ls_extinction_expression Fc^*^=kFc[1+0.001xFc^2^\l^3^/sin(2\q)]^-1/4^
_refine_ls_extinction_method SHELXL
_refine_ls_goodness_of_fit_all 1.042
_refine_ls_goodness_of_fit_obs 1.100
_refine_ls_matrix_type full
_refine_ls_number_parameters 206
_refine_ls_number_reflns 2942
_refine_ls_number_restraints 0
_refine_ls_restrained_S_all 1.054
_refine_ls_restrained_S_obs 1.100
_refine_ls_R_factor_all 0.0896
_refine_ls_R_factor_obs 0.0449
_refine_ls_shift/esd_max -0.472
_refine_ls_shift/esd_mean 0.011
_refine_ls_structure_factor_coef Fsqd
_refine_ls_weighting_details 'w=1/[\s^2^(Fo^2^)+(0.0407P)^2^+1.8018P] where P=(Fo^2^+2Fc^2^)/3'
_refine_ls_weighting_scheme calc
_refine_ls_wR_factor_all 0.1172
_refine_ls_wR_factor_obs 0.0966
_reflns_number_observed 1905
_reflns_number_total 2944
_reflns_observed_criterion >2sigma(I)
_cod_data_source_file a909542j.txt
_cod_data_source_block tony
_cod_depositor_comments
;
The following automatic conversions were performed:
'_symmetry_cell_setting' value 'Orthorhombic' changed to 'orthorhombic'
according to '/home/saulius/struct/CIF-dictionaries/cif_core.dic'
dictionary named 'cif_core.dic' version 2.4.1 from 2010-06-29.

Automatic conversion script
Id: cif_fix_enum 1527 2010-12-29 10:47:43Z saulius 

The following automatic conversions were performed:

'_refine_ls_weighting_scheme' value 'calc
w=1/[\s^2^(Fo^2^)+(0.0407P)^2^+1.8018P] where P=(Fo^2^+2Fc^2^)/3' was
changed to 'calc'. New tag '_refine_ls_weighting_details' was
created. The value of the new tag was set to
'w=1/[\s^2^(Fo^2^)+(0.0407P)^2^+1.8018P] where P=(Fo^2^+2Fc^2^)/3'.

Automatic conversion script
Id: cif_fix_values 3143 2015-03-26 13:38:13Z robertas 
;
_cod_original_cell_volume 3376.2(7)
_cod_original_sg_symbol_H-M Pbca
_cod_database_code 7009231

loop_
_symmetry_equiv_pos_as_xyz
'x, y, z'
'-x+1/2, -y, z+1/2'
'-x, y+1/2, -z+1/2'
'x+1/2, -y+1/2, -z'
'-x, -y, -z'
'x-1/2, y, -z-1/2'
'x, -y-1/2, z-1/2'
'-x-1/2, y-1/2, z'

loop_
_atom_site_aniso_label
_atom_site_aniso_U_11
_atom_site_aniso_U_22
_atom_site_aniso_U_33
_atom_site_aniso_U_23
_atom_site_aniso_U_13
_atom_site_aniso_U_12
Zn 0.0377(3) 0.0385(3) 0.0431(3) 0.0024(3) 0.0010(3) -0.0049(3)
S1 0.0359(7) 0.0604(8) 0.0371(7) 0.0002(6) -0.0012(6) -0.0136(6)
S2 0.0468(7) 0.0423(7) 0.0438(7) -0.0016(6) 0.0103(6) 0.0008(6)
N11 0.029(2) 0.038(2) 0.039(2) 0.002(2) -0.001(2) -0.003(2)
N12 0.041(2) 0.052(3) 0.036(2) -0.002(2) 0.005(2) -0.008(2)
N21 0.035(2) 0.031(2) 0.041(2) 0.003(2) 0.002(2) -0.004(2)
N22 0.046(3) 0.044(3) 0.051(3) -0.002(2) -0.004(2) 0.005(2)
N31 0.030(2) 0.045(3) 0.038(2) -0.005(2) -0.007(2) -0.005(2)
N32 0.043(2) 0.040(3) 0.036(2) 0.000(2) -0.004(2) 0.004(2)
C1 0.038(3) 0.039(3) 0.050(3) 0.001(2) 0.011(2) -0.006(2)
C11 0.033(2) 0.036(3) 0.034(3) 0.007(2) 0.000(2) 0.000(2)
C12 0.032(3) 0.063(4) 0.048(3) 0.004(3) 0.001(2) -0.008(3)
C13 0.049(3) 0.075(4) 0.049(4) 0.005(3) 0.020(3) -0.001(3)
C14 0.073(4) 0.081(5) 0.047(3) -0.020(3) 0.008(3) -0.010(4)
C21 0.041(3) 0.034(3) 0.034(3) -0.009(2) -0.007(2) 0.003(2)
C22 0.054(3) 0.042(3) 0.053(3) 0.010(3) -0.001(3) -0.009(3)
C23 0.060(4) 0.037(3) 0.060(4) 0.009(3) -0.008(3) 0.003(3)
C24 0.053(4) 0.072(4) 0.078(4) 0.001(4) 0.002(3) 0.027(3)
C31 0.039(3) 0.063(4) 0.042(3) -0.009(3) -0.010(3) -0.002(3)
C32 0.058(4) 0.074(4) 0.041(3) -0.001(3) -0.020(3) 0.010(3)
C33 0.054(3) 0.049(3) 0.044(3) 0.000(3) -0.001(3) 0.013(3)
B 0.028(3) 0.041(3) 0.042(3) -0.002(3) -0.004(3) -0.010(3)

loop_
_atom_site_label
_atom_site_type_symbol
_atom_site_fract_x
_atom_site_fract_y
_atom_site_fract_z
_atom_site_U_iso_or_equiv
_atom_site_thermal_displace_type
_atom_site_occupancy
_atom_site_calc_flag
_atom_site_refinement_flags
_atom_site_disorder_group
Zn Zn 0.58194(4) 0.16225(5) 0.62704(3) 0.0397(2) Uani 1 d . .
S1 S 0.58850(9) 0.20205(12) 0.50250(7) 0.0445(3) Uani 1 d . .
S2 S 0.53661(9) 0.32885(11) 0.68630(7) 0.0443(3) Uani 1 d . .
N11 N 0.7551(3) 0.3071(3) 0.5169(2) 0.0350(9) Uani 1 d . .
N12 N 0.7358(3) 0.2185(4) 0.4181(2) 0.0431(10) Uani 1 d . .
N21 N 0.6563(3) 0.4302(3) 0.5928(2) 0.0356(10) Uani 1 d . .
N22 N 0.5262(3) 0.5140(4) 0.6083(2) 0.0472(11) Uani 1 d . .
N31 N 0.7613(3) 0.2747(3) 0.6496(2) 0.0376(10) Uani 1 d . .
N32 N 0.7146(3) 0.1793(3) 0.6578(2) 0.0398(10) Uani 1 d . .
C1 C 0.5087(3) 0.0283(4) 0.6467(3) 0.0423(12) Uani 1 d . .
H1A H 0.4485(3) 0.0374(4) 0.6277(3) 0.063 Uiso 1 calc R .
H1B H 0.5050(3) 0.0168(4) 0.6969(3) 0.063 Uiso 1 calc R .
H1C H 0.5372(3) -0.0341(4) 0.6249(3) 0.063 Uiso 1 calc R .
C11 C 0.6960(3) 0.2444(4) 0.4801(2) 0.0341(11) Uani 1 d . .
C12 C 0.8322(3) 0.3198(5) 0.4762(3) 0.0476(14) Uani 1 d . .
H12A H 0.8838(3) 0.3596(5) 0.4888(3) 0.057 Uiso 1 calc R .
C13 C 0.8204(4) 0.2657(5) 0.4162(3) 0.058(2) Uani 1 d . .
H13A H 0.8621(4) 0.2607(5) 0.3793(3) 0.069 Uiso 1 calc R .
C14 C 0.6962(4) 0.1522(5) 0.3621(3) 0.067(2) Uani 1 d . .
H14A H 0.7418(8) 0.1366(29) 0.3271(11) 0.101 Uiso 1 calc R .
H14B H 0.6468(19) 0.1917(15) 0.3406(15) 0.101 Uiso 1 calc R .
H14C H 0.6738(26) 0.0846(15) 0.3816(5) 0.101 Uiso 1 calc R .
C21 C 0.5763(3) 0.4246(4) 0.6278(2) 0.0365(11) Uani 1 d . .
C22 C 0.6544(4) 0.5236(4) 0.5512(3) 0.0497(14) Uani 1 d . .
H22A H 0.7008(4) 0.5469(4) 0.5213(3) 0.060 Uiso 1 calc R .
C23 C 0.5752(4) 0.5745(4) 0.5610(3) 0.0526(14) Uani 1 d . .
H23A H 0.5566(4) 0.6395(4) 0.5395(3) 0.063 Uiso 1 calc R .
C24 C 0.4363(4) 0.5431(5) 0.6347(3) 0.067(2) Uani 1 d . .
H24A H 0.4114(13) 0.4824(14) 0.6607(20) 0.101 Uiso 1 calc R .
H24B H 0.3971(9) 0.5604(35) 0.5956(4) 0.101 Uiso 1 calc R .
H24C H 0.4411(5) 0.6059(22) 0.6653(19) 0.101 Uiso 1 calc R .
C31 C 0.8363(3) 0.2699(5) 0.6904(3) 0.0481(14) Uani 1 d . .
H31A H 0.8804(3) 0.3244(5) 0.6938(3) 0.058 Uiso 1 calc R .
C32 C 0.8372(4) 0.1729(5) 0.7257(3) 0.058(2) Uani 1 d . .
H32A H 0.8808(4) 0.1482(5) 0.7577(3) 0.069 Uiso 1 calc R .
C33 C 0.7603(4) 0.1194(5) 0.7042(3) 0.0491(13) Uani 1 d . .
H33A H 0.7424(4) 0.0503(5) 0.7200(3) 0.059 Uiso 1 calc R .
B B 0.7459(4) 0.3610(5) 0.5916(3) 0.0369(13) Uani 1 d . .
H H 0.8014(30) 0.4224(38) 0.5988(23) 0.041(13) Uiso 1 d . .

loop_
_atom_type_symbol
_atom_type_description
_atom_type_scat_dispersion_real
_atom_type_scat_dispersion_imag
_atom_type_scat_source
C C 0.0033 0.0016 'International Tables Vol C Tables 4.2.6.8 and 6.1.1.4'
H H 0.0000 0.0000 'International Tables Vol C Tables 4.2.6.8 and 6.1.1.4'
B B 0.0013 0.0007 'International Tables Vol C Tables 4.2.6.8 and 6.1.1.4'
N N 0.0061 0.0033 'International Tables Vol C Tables 4.2.6.8 and 6.1.1.4'
S S 0.1246 0.1234 'International Tables Vol C Tables 4.2.6.8 and 6.1.1.4'
Zn Zn 0.2839 1.4301 'International Tables Vol C Tables 4.2.6.8 and 6.1.1.4'

loop_
_geom_angle_atom_site_label_1
_geom_angle_atom_site_label_2
_geom_angle_atom_site_label_3
_geom_angle
_geom_angle_site_symmetry_1
_geom_angle_site_symmetry_3
_geom_angle_publ_flag
C1 Zn N32 123.1(2) . . ?
C1 Zn S1 111.68(15) . . ?
N32 Zn S1 102.68(12) . . ?
C1 Zn S2 117.00(14) . . ?
N32 Zn S2 92.62(12) . . ?
S1 Zn S2 107.24(5) . . ?
C11 S1 Zn 109.8(2) . . ?
C21 S2 Zn 100.3(2) . . ?
C11 N11 C12 107.7(4) . . ?
C11 N11 B 130.4(4) . . ?
C12 N11 B 121.9(4) . . ?
C11 N12 C13 108.6(4) . . ?
C11 N12 C14 126.2(4) . . ?
C13 N12 C14 125.3(5) . . ?
C21 N21 C22 107.6(4) . . ?
C21 N21 B 135.5(4) . . ?
C22 N21 B 116.8(4) . . ?
C23 N22 C21 108.8(4) . . ?
C23 N22 C24 124.9(5) . . ?
C21 N22 C24 126.2(5) . . ?
C31 N31 N32 108.1(4) . . ?
C31 N31 B 124.0(4) . . ?
N32 N31 B 126.3(4) . . ?
C33 N32 N31 106.9(4) . . ?
C33 N32 Zn 128.0(4) . . ?
N31 N32 Zn 122.4(3) . . ?
N12 C11 N11 107.6(4) . . ?
N12 C11 S1 123.0(4) . . ?
N11 C11 S1 129.4(4) . . ?
C13 C12 N11 108.4(5) . . ?
C12 C13 N12 107.8(5) . . ?
N21 C21 N22 107.3(4) . . ?
N21 C21 S2 130.4(4) . . ?
N22 C21 S2 122.3(4) . . ?
C23 C22 N21 108.7(5) . . ?
C22 C23 N22 107.5(5) . . ?
N31 C31 C32 109.2(5) . . ?
C31 C32 C33 105.1(5) . . ?
N32 C33 C32 110.7(5) . . ?
N31 B N11 110.2(4) . . ?
N31 B N21 118.8(4) . . ?
N11 B N21 108.2(4) . . ?

loop_
_geom_bond_atom_site_label_1
_geom_bond_atom_site_label_2
_geom_bond_distance
_geom_bond_site_symmetry_2
_geom_bond_publ_flag
Zn C1 1.988(4) . ?
Zn N32 2.043(4) . ?
Zn S1 2.4044(14) . ?
Zn S2 2.4099(14) . ?
S1 C11 1.714(5) . ?
S2 C21 1.708(5) . ?
N11 C11 1.348(6) . ?
N11 C12 1.377(6) . ?
N11 B 1.562(7) . ?
N12 C11 1.345(6) . ?
N12 C13 1.369(7) . ?
N12 C14 1.452(7) . ?
N21 C21 1.349(6) . ?
N21 C22 1.382(6) . ?
N21 B 1.563(7) . ?
N22 C23 1.363(7) . ?
N22 C21 1.365(6) . ?
N22 C24 1.454(6) . ?
N31 C31 1.345(6) . ?
N31 N32 1.357(5) . ?
N31 B 1.534(7) . ?
N32 C33 1.323(6) . ?
C12 C13 1.322(8) . ?
C22 C23 1.330(7) . ?
C31 C32 1.356(8) . ?
C32 C33 1.366(7) . ?
